data_7206409
loop_
_publ_author_name
'An, Haiyan'
'Liu, Xuan'
'Chen, Hao'
'Han, Zhengbo'
'Zhang, Hua'
'Chen, Zhaofei'

_publ_section_title
;
 Assembling Anderson-type polyoxometalates with manganese(ii) in the
 presence of pyridylacrylic acid ligands: a 2D layer and two polymorphs
;
_journal_issue 17
_journal_name_full CrystEngComm
_journal_page_first 5384
_journal_paper_doi 10.1039/c1ce05391d
_journal_volume 13
_journal_year 2011
_chemical_formula_sum 'C48 H98 Cr2 Mn3 Mo12 N6 O82'
_chemical_formula_weight 3491.42
_chemical_name_systematic
;
?
;
_space_group_IT_number 14
_symmetry_cell_setting monoclinic
_symmetry_space_group_name_Hall '-P 2ybc'
_symmetry_space_group_name_H-M 'P 1 21/c 1'
_atom_sites_solution_hydrogens geom
_atom_sites_solution_primary direct
_atom_sites_solution_secondary difmap
_audit_creation_method SHELXL-97
_cell_angle_alpha 90.00
_cell_angle_beta 96.754(4)
_cell_angle_gamma 90.00
_cell_formula_units_Z 2
_cell_length_a 10.2656(7)
_cell_length_b 15.8195(9)
_cell_length_c 32.146(2)
_cell_measurement_reflns_used 29788
_cell_measurement_temperature 293(2)
_cell_measurement_theta_max 25.00
_cell_measurement_theta_min 1.81
_cell_volume 5184.2(6)
_computing_molecular_graphics 'Bruker SHELXTL'
_computing_publication_material 'Bruker SHELXTL'
_computing_structure_refinement 'SHELXL-97 (Sheldrick, 1997)'
_computing_structure_solution 'SHELXS-97 (Sheldrick, 1990)'
_diffrn_ambient_temperature 293(2)
_diffrn_detector_area_resol_mean 0.01
_diffrn_measured_fraction_theta_full 0.991
_diffrn_measured_fraction_theta_max 0.991
_diffrn_measurement_device_type 'Bruker Smart Apex CCD'
_diffrn_measurement_method \w-2\q
_diffrn_radiation_monochromator graphite
_diffrn_radiation_source 'fine-focus sealed tube'
_diffrn_radiation_type MoK\a
_diffrn_radiation_wavelength 0.71073
_diffrn_reflns_av_R_equivalents 0.0275
_diffrn_reflns_av_sigmaI/netI 0.0294
_diffrn_reflns_limit_h_max 12
_diffrn_reflns_limit_h_min -11
_diffrn_reflns_limit_k_max 18
_diffrn_reflns_limit_k_min -17
_diffrn_reflns_limit_l_max 38
_diffrn_reflns_limit_l_min -35
_diffrn_reflns_number 29788
_diffrn_reflns_theta_full 25.00
_diffrn_reflns_theta_max 25.00
_diffrn_reflns_theta_min 1.81
_diffrn_standards_decay_% none
_diffrn_standards_interval_count 0
_diffrn_standards_interval_time 0
_diffrn_standards_number 0
_exptl_absorpt_coefficient_mu 2.068
_exptl_absorpt_correction_T_max 0.865
_exptl_absorpt_correction_T_min 0.742
_exptl_absorpt_correction_type empirical
_exptl_absorpt_process_details 'ABSCOR by T.Higashi 8 March, 1995'
_exptl_crystal_colour brown
_exptl_crystal_density_diffrn 2.237
_exptl_crystal_density_method 'not measured'
_exptl_crystal_description plate
_exptl_crystal_F_000 3422
_exptl_crystal_size_max 0.31
_exptl_crystal_size_mid 0.12
_exptl_crystal_size_min 0.07
_refine_diff_density_max 1.510
_refine_diff_density_min -0.651
_refine_diff_density_rms 0.115
_refine_ls_extinction_method none
_refine_ls_goodness_of_fit_ref 1.058
_refine_ls_hydrogen_treatment constr
_refine_ls_matrix_type full
_refine_ls_number_parameters 700
_refine_ls_number_reflns 9048
_refine_ls_number_restraints 6
_refine_ls_restrained_S_all 1.074
_refine_ls_R_factor_all 0.0393
_refine_ls_R_factor_gt 0.0319
_refine_ls_shift/su_max 0.001
_refine_ls_shift/su_mean 0.000
_refine_ls_structure_factor_coef Fsqd
_refine_ls_weighting_details 'calc w=1/[\s^2^(Fo^2^)+(0.0427P)^2^+16.1882P] where P=(Fo^2^+2Fc^2^)/3'
_refine_ls_weighting_scheme calc
_refine_ls_wR_factor_gt 0.0879
_refine_ls_wR_factor_ref 0.0926
_reflns_number_gt 7725
_reflns_number_total 9048
_reflns_threshold_expression >2sigma(I)
_cod_data_source_file c1ce05391d.txt
_cod_data_source_block mn2
_cod_depositor_comments
;
The following automatic conversions were performed:

'_symmetry_cell_setting' value 'Monoclinic' changed to 'monoclinic'
according to /home/saulius/struct/CIF-dictionaries/cif_core.dic
dictionary named 'cif_core.dic' version 2.4.1 from 2010-06-29.

Automatic conversion script
Id: cif_fix_values 1715 2011-07-08 13:25:40Z adriana 
;
_cod_original_cell_volume 5184.1(6)
_cod_original_sg_symbol_H-M P21/c
_cod_database_code 7206409

loop_
_symmetry_equiv_pos_as_xyz
'x, y, z'
'-x, y+1/2, -z+1/2'
'-x, -y, -z'
'x, -y-1/2, z-1/2'

loop_
_atom_site_label
_atom_site_type_symbol
_atom_site_fract_x
_atom_site_fract_y
_atom_site_fract_z
_atom_site_U_iso_or_equiv
_atom_site_adp_type
_atom_site_occupancy
_atom_site_symmetry_multiplicity
_atom_site_calc_flag
_atom_site_refinement_flags
Mo1 Mo 0.10333(4) 0.16240(2) 0.082757(13) 0.02010(10) Uani 1 1 d .
Mo2 Mo 0.30092(4) 0.26089(3) 0.023605(13) 0.02532(11) Uani 1 1 d .
Mo3 Mo 0.56481(4) 0.35935(3) 0.068916(13) 0.02131(11) Uani 1 1 d .
Mo4 Mo 0.61786(4) 0.37682(3) 0.172498(12) 0.02025(10) Uani 1 1 d .
Mo5 Mo 0.40564(4) 0.29193(2) 0.231264(12) 0.01979(10) Uani 1 1 d .
Mo6 Mo 0.15645(4) 0.17410(3) 0.186699(13) 0.02169(11) Uani 1 1 d .
Mn1 Mn 0.32435(8) 0.52552(5) 0.28429(2) 0.03139(19) Uani 1 1 d .
Mn2 Mn 0.0000 0.0000 0.0000 0.0276(2) Uani 1 2 d S
Cr1 Cr 0.35932(6) 0.26932(4) 0.12777(2) 0.01496(16) Uani 1 1 d .
O1 O 0.3216(3) 0.18117(18) 0.08483(9) 0.0182(7) Uani 1 1 d .
O2 O 0.3483(3) 0.34753(19) 0.07997(9) 0.0197(7) Uani 1 1 d .
O3 O 0.5495(3) 0.27465(19) 0.12504(9) 0.0191(7) Uani 1 1 d .
O4 O 0.3937(3) 0.36065(18) 0.17014(9) 0.0177(6) Uani 1 1 d .
O5 O 0.3712(3) 0.19287(19) 0.17686(9) 0.0190(7) Uani 1 1 d .
O6 O 0.1683(3) 0.26329(18) 0.13129(9) 0.0183(7) Uani 1 1 d .
O7 O 0.1304(3) 0.2501(2) 0.04336(10) 0.0257(7) Uani 1 1 d .
O8 O 0.4895(3) 0.2684(2) 0.03519(10) 0.0266(8) Uani 1 1 d .
O9 O 0.5728(3) 0.43139(19) 0.11948(10) 0.0226(7) Uani 1 1 d .
O10 O 0.5803(3) 0.2934(2) 0.21341(10) 0.0230(7) Uani 1 1 d .
O11 O 0.2214(3) 0.2739(2) 0.21864(10) 0.0241(7) Uani 1 1 d .
O12 O 0.1504(3) 0.10590(19) 0.13629(10) 0.0230(7) Uani 1 1 d .
O13 O -0.0548(3) 0.1868(2) 0.08657(12) 0.0343(9) Uani 1 1 d .
O14 O 0.1000(3) 0.0734(2) 0.05156(10) 0.0301(8) Uani 1 1 d .
O15 O 0.2654(4) 0.3451(3) -0.00846(12) 0.0430(10) Uani 1 1 d .
O16 O 0.2980(4) 0.1756(3) -0.00876(12) 0.0459(11) Uani 1 1 d .
O17 O 0.5369(4) 0.4439(2) 0.03602(11) 0.0352(9) Uani 1 1 d .
O18 O 0.7265(3) 0.3349(2) 0.06900(12) 0.0349(9) Uani 1 1 d .
O19 O 0.6221(4) 0.4665(2) 0.20251(12) 0.0347(9) Uani 1 1 d .
O20 O 0.7783(3) 0.3512(2) 0.17047(12) 0.0339(9) Uani 1 1 d .
O21 O 0.4421(4) 0.2138(2) 0.26747(11) 0.0331(8) Uani 1 1 d .
O22 O 0.4044(3) 0.3835(2) 0.25983(10) 0.0292(8) Uani 1 1 d .
O23 O -0.0056(3) 0.1945(2) 0.18873(12) 0.0369(9) Uani 1 1 d .
O24 O 0.1949(4) 0.0939(2) 0.22111(11) 0.0367(9) Uani 1 1 d .
O25 O 0.4862(4) 0.5454(2) 0.33346(11) 0.0339(9) Uani 1 1 d .
O26 O 0.5680(4) 0.5360(2) 0.40068(12) 0.0444(10) Uani 1 1 d .
O27 O 0.2102(4) 0.4574(3) 0.32047(12) 0.0434(10) Uani 1 1 d .
O28 O 0.1917(5) 0.4950(2) 0.38601(14) 0.0550(12) Uani 1 1 d .
O29 O 0.2447(4) -0.5039(2) 0.08830(12) 0.0480(11) Uani 1 1 d .
O30 O 0.2445(4) -0.5062(2) 0.15715(12) 0.0407(10) Uani 1 1 d .
C1 C 0.5192(5) 0.5046(3) 0.36725(16) 0.0270(11) Uani 1 1 d .
C2 C 0.4989(5) 0.4106(3) 0.36545(16) 0.0274(11) Uani 1 1 d .
H2A H 0.4720 0.3859 0.3396 0.033 Uiso 1 1 calc R
C3 C 0.5175(5) 0.3611(3) 0.39901(16) 0.0286(11) Uani 1 1 d .
H3A H 0.5423 0.3870 0.4247 0.034 Uiso 1 1 calc R
C4 C 0.5021(5) 0.2692(3) 0.39873(15) 0.0241(10) Uani 1 1 d .
C5 C 0.4725(5) 0.2243(3) 0.36140(16) 0.0306(12) Uani 1 1 d .
H5A H 0.4626 0.2524 0.3358 0.037 Uiso 1 1 calc R
C6 C 0.4583(5) 0.1380(3) 0.36300(18) 0.0350(13) Uani 1 1 d .
H6A H 0.4395 0.1075 0.3383 0.042 Uiso 1 1 calc R
C7 C 0.4990(6) 0.1376(3) 0.43571(18) 0.0366(13) Uani 1 1 d .
H7A H 0.5067 0.1074 0.4607 0.044 Uiso 1 1 calc R
C8 C 0.5163(5) 0.2241(3) 0.43604(17) 0.0333(12) Uani 1 1 d .
H8A H 0.5376 0.2523 0.4613 0.040 Uiso 1 1 calc R
C9 C 0.1905(5) 0.4423(3) 0.35729(18) 0.0338(12) Uani 1 1 d .
C10 C 0.1681(5) 0.3517(3) 0.36813(18) 0.0345(13) Uani 1 1 d .
H10A H 0.1602 0.3386 0.3959 0.041 Uiso 1 1 calc R
C11 C 0.1589(5) 0.2899(3) 0.34073(18) 0.0350(13) Uani 1 1 d .
H11A H 0.1651 0.3042 0.3130 0.042 Uiso 1 1 calc R
C12 C 0.1397(5) 0.2008(3) 0.34986(18) 0.0336(12) Uani 1 1 d .
C13 C 0.1248(6) 0.1438(4) 0.3169(2) 0.0483(16) Uani 1 1 d .
H13A H 0.1278 0.1626 0.2896 0.058 Uiso 1 1 calc R
C14 C 0.1057(6) 0.0599(4) 0.3245(3) 0.0571(19) Uani 1 1 d .
H14A H 0.0954 0.0218 0.3023 0.069 Uiso 1 1 calc R
C15 C 0.1184(6) 0.0852(4) 0.3958(2) 0.0508(16) Uani 1 1 d .
H15A H 0.1153 0.0642 0.4227 0.061 Uiso 1 1 calc R
C16 C 0.1397(6) 0.1692(4) 0.3900(2) 0.0416(14) Uani 1 1 d .
H16A H 0.1543 0.2052 0.4130 0.050 Uiso 1 1 calc R
C17 C 0.2316(5) -0.4692(3) 0.12271(17) 0.0278(11) Uani 1 1 d .
C18 C 0.2031(5) -0.3763(3) 0.12094(17) 0.0297(12) Uani 1 1 d .
H18A H 0.1759 -0.3524 0.0949 0.036 Uiso 1 1 calc R
C19 C 0.2141(5) -0.3265(3) 0.15386(18) 0.0323(12) Uani 1 1 d .
H19A H 0.2340 -0.3518 0.1800 0.039 Uiso 1 1 calc R
C20 C 0.1977(5) -0.2342(3) 0.15280(17) 0.0295(11) Uani 1 1 d .
C21 C 0.2192(7) -0.1870(4) 0.18952(19) 0.0448(15) Uani 1 1 d .
H21A H 0.2409 -0.2147 0.2149 0.054 Uiso 1 1 calc R
C22 C 0.2091(7) -0.1011(4) 0.1890(2) 0.0507(17) Uani 1 1 d .
H22A H 0.2242 -0.0704 0.2138 0.061 Uiso 1 1 calc R
C23 C 0.1558(5) -0.1028(3) 0.11650(18) 0.0348(13) Uani 1 1 d .
H23A H 0.1351 -0.0730 0.0917 0.042 Uiso 1 1 calc R
C24 C 0.1643(5) -0.1899(3) 0.11566(18) 0.0334(12) Uani 1 1 d .
H24A H 0.1478 -0.2188 0.0904 0.040 Uiso 1 1 calc R
N1 N 0.4711(4) 0.0977(3) 0.39936(15) 0.0338(11) Uani 1 1 d .
H1A H 0.4609 0.0438 0.3995 0.041 Uiso 1 1 calc R
N2 N 0.1018(5) 0.0329(3) 0.3630(2) 0.0552(15) Uani 1 1 d .
H2B H 0.0883 -0.0200 0.3671 0.066 Uiso 1 1 calc R
N3 N 0.1771(5) -0.0615(3) 0.15253(16) 0.0383(11) Uani 1 1 d .
H3B H 0.1700 -0.0073 0.1524 0.046 Uiso 1 1 calc R
OW1 O 0.1668(4) 0.5069(2) 0.23403(12) 0.0402(9) Uani 1 1 d .
OW2 O 0.4470(4) 0.5621(2) 0.23838(13) 0.0424(10) Uani 1 1 d .
OW3 O 0.2574(4) 0.6562(2) 0.28625(15) 0.0497(11) Uani 1 1 d .
OW4 O 0.1517(4) -0.0991(3) 0.01270(13) 0.0517(11) Uani 1 1 d .
OW5 O -0.1206(4) -0.0578(3) 0.04166(12) 0.0463(11) Uani 1 1 d .
OW6 O -0.0220(4) 0.3803(2) 0.11073(17) 0.0582(13) Uani 1 1 d .
OW7 O 0.2286(5) -0.4366(4) 0.01110(17) 0.0810(17) Uani 1 1 d .
OW8 O 0.7013(5) 0.1517(3) 0.1084(2) 0.0762(15) Uani 1 1 d U
OW9 O 0.0959(6) -0.2729(3) 0.01561(16) 0.0809(18) Uani 1 1 d .
OW10 O -0.0016(4) 0.3694(3) 0.23380(14) 0.0516(11) Uani 1 1 d .
OW11 O 0.3983(8) -0.0870(7) -0.0175(3) 0.065(3) Uani 0.50 1 d P
OW12 O -0.0052(8) 0.4438(6) 0.0378(3) 0.050(2) Uani 0.50 1 d P

loop_
_atom_site_aniso_label
_atom_site_aniso_U_11
_atom_site_aniso_U_22
_atom_site_aniso_U_33
_atom_site_aniso_U_23
_atom_site_aniso_U_13
_atom_site_aniso_U_12
Mo1 0.0213(2) 0.0180(2) 0.0205(2) -0.00232(17) 0.00049(16) -0.00286(16)
Mo2 0.0307(2) 0.0272(2) 0.0178(2) -0.00184(18) 0.00177(17) -0.00732(18)
Mo3 0.0246(2) 0.0197(2) 0.0202(2) 0.00006(17) 0.00526(16) -0.00326(16)
Mo4 0.0207(2) 0.0190(2) 0.0207(2) -0.00229(17) 0.00091(16) -0.00103(16)
Mo5 0.0260(2) 0.0176(2) 0.0158(2) -0.00136(16) 0.00276(16) 0.00157(16)
Mo6 0.0267(2) 0.0181(2) 0.0215(2) -0.00102(17) 0.00770(17) -0.00261(16)
Mn1 0.0328(4) 0.0318(4) 0.0291(4) 0.0072(4) 0.0017(3) -0.0087(3)
Mn2 0.0379(6) 0.0223(6) 0.0219(6) -0.0041(4) 0.0011(5) -0.0047(5)
Cr1 0.0174(4) 0.0126(3) 0.0148(4) -0.0006(3) 0.0017(3) 0.0002(3)
O1 0.0229(16) 0.0142(15) 0.0176(16) -0.0019(13) 0.0033(13) -0.0011(13)
O2 0.0256(17) 0.0169(16) 0.0163(16) 0.0018(13) 0.0013(13) 0.0025(13)
O3 0.0209(16) 0.0196(16) 0.0170(16) -0.0015(13) 0.0027(12) 0.0016(13)
O4 0.0228(16) 0.0135(15) 0.0166(16) -0.0011(13) 0.0019(13) 0.0015(12)
O5 0.0244(17) 0.0145(15) 0.0179(16) 0.0006(13) 0.0017(13) 0.0021(13)
O6 0.0187(16) 0.0156(15) 0.0209(16) -0.0005(13) 0.0039(12) 0.0006(12)
O7 0.0251(18) 0.0255(18) 0.0252(18) 0.0045(15) -0.0029(14) -0.0002(14)
O8 0.0322(19) 0.0269(18) 0.0224(18) -0.0045(15) 0.0100(14) 0.0000(15)
O9 0.0271(18) 0.0173(16) 0.0231(17) -0.0006(14) 0.0018(14) -0.0020(13)
O10 0.0254(17) 0.0210(17) 0.0220(17) -0.0002(14) -0.0001(13) 0.0029(14)
O11 0.0274(18) 0.0206(17) 0.0254(18) -0.0056(14) 0.0075(14) 0.0018(14)
O12 0.0324(19) 0.0154(16) 0.0209(17) -0.0003(14) 0.0019(14) -0.0029(14)
O13 0.0234(18) 0.035(2) 0.043(2) 0.0038(18) 0.0004(16) -0.0004(16)
O14 0.038(2) 0.0244(18) 0.0266(19) -0.0076(15) 0.0003(15) -0.0070(15)
O15 0.050(2) 0.048(2) 0.029(2) 0.0147(19) -0.0029(18) -0.010(2)
O16 0.055(3) 0.047(2) 0.038(2) -0.021(2) 0.0150(19) -0.018(2)
O17 0.053(2) 0.0255(19) 0.028(2) 0.0078(16) 0.0061(17) -0.0037(17)
O18 0.0260(19) 0.040(2) 0.040(2) -0.0045(18) 0.0089(16) -0.0008(16)
O19 0.042(2) 0.0246(19) 0.038(2) -0.0087(17) 0.0058(17) -0.0052(16)
O20 0.0227(18) 0.039(2) 0.039(2) -0.0029(18) 0.0021(15) 0.0000(16)
O21 0.048(2) 0.027(2) 0.0240(19) 0.0045(16) 0.0051(16) 0.0060(16)
O22 0.039(2) 0.0227(18) 0.0263(19) -0.0070(15) 0.0043(15) -0.0026(15)
O23 0.032(2) 0.036(2) 0.046(2) -0.0086(18) 0.0163(17) -0.0051(16)
O24 0.057(3) 0.026(2) 0.028(2) 0.0042(16) 0.0097(17) -0.0035(17)
O25 0.042(2) 0.0238(19) 0.034(2) 0.0066(16) -0.0033(17) -0.0068(16)
O26 0.066(3) 0.024(2) 0.039(2) 0.0018(17) -0.011(2) -0.0149(19)
O27 0.049(2) 0.048(2) 0.035(2) 0.0106(19) 0.0133(18) -0.013(2)
O28 0.097(4) 0.026(2) 0.046(3) -0.003(2) 0.029(2) -0.011(2)
O29 0.080(3) 0.028(2) 0.036(2) 0.0006(19) 0.010(2) 0.017(2)
O30 0.068(3) 0.024(2) 0.031(2) 0.0043(17) 0.0084(19) 0.0162(18)
C1 0.027(3) 0.020(3) 0.033(3) 0.005(2) 0.001(2) -0.004(2)
C2 0.033(3) 0.020(3) 0.028(3) -0.002(2) 0.000(2) -0.003(2)
C3 0.036(3) 0.022(3) 0.027(3) -0.003(2) 0.003(2) -0.004(2)
C4 0.026(3) 0.022(2) 0.025(3) 0.003(2) 0.007(2) 0.001(2)
C5 0.040(3) 0.025(3) 0.028(3) -0.002(2) 0.007(2) -0.004(2)
C6 0.042(3) 0.024(3) 0.040(3) -0.009(3) 0.008(3) -0.001(2)
C7 0.044(3) 0.028(3) 0.039(3) 0.012(3) 0.012(3) 0.002(2)
C8 0.043(3) 0.032(3) 0.026(3) 0.001(2) 0.006(2) 0.000(2)
C9 0.035(3) 0.030(3) 0.038(3) 0.007(3) 0.010(2) -0.005(2)
C10 0.045(3) 0.029(3) 0.032(3) 0.003(2) 0.015(2) -0.005(2)
C11 0.041(3) 0.032(3) 0.034(3) 0.001(2) 0.011(2) -0.006(2)
C12 0.031(3) 0.031(3) 0.040(3) -0.003(3) 0.005(2) -0.004(2)
C13 0.054(4) 0.040(4) 0.050(4) -0.007(3) 0.005(3) -0.006(3)
C14 0.050(4) 0.043(4) 0.076(5) -0.023(4) -0.001(4) -0.005(3)
C15 0.051(4) 0.040(4) 0.062(4) 0.014(3) 0.009(3) -0.005(3)
C16 0.046(4) 0.031(3) 0.049(4) 0.001(3) 0.010(3) -0.004(3)
C17 0.028(3) 0.021(3) 0.034(3) 0.000(2) 0.002(2) 0.004(2)
C18 0.035(3) 0.022(3) 0.032(3) 0.007(2) 0.006(2) 0.009(2)
C19 0.036(3) 0.022(3) 0.039(3) 0.003(2) 0.003(2) 0.004(2)
C20 0.030(3) 0.023(3) 0.036(3) 0.002(2) 0.006(2) 0.003(2)
C21 0.076(5) 0.025(3) 0.033(3) -0.001(2) 0.003(3) 0.008(3)
C22 0.087(5) 0.027(3) 0.039(4) -0.008(3) 0.011(3) 0.002(3)
C23 0.040(3) 0.025(3) 0.039(3) 0.008(3) 0.004(2) 0.001(2)
C24 0.041(3) 0.022(3) 0.037(3) 0.000(2) 0.001(2) 0.004(2)
N1 0.034(2) 0.017(2) 0.052(3) 0.004(2) 0.011(2) 0.0011(18)
N2 0.044(3) 0.027(3) 0.094(5) -0.002(3) 0.008(3) -0.006(2)
N3 0.048(3) 0.016(2) 0.052(3) -0.004(2) 0.012(2) 0.002(2)
OW1 0.040(2) 0.043(2) 0.036(2) 0.0009(18) -0.0027(17) -0.0020(18)
OW2 0.055(3) 0.029(2) 0.048(2) -0.0044(18) 0.025(2) -0.0066(18)
OW3 0.041(2) 0.031(2) 0.079(3) -0.012(2) 0.016(2) -0.0037(18)
OW4 0.061(3) 0.043(2) 0.049(3) -0.005(2) -0.003(2) 0.012(2)
OW5 0.059(3) 0.050(3) 0.032(2) -0.0057(19) 0.0113(19) -0.025(2)
OW6 0.032(2) 0.027(2) 0.112(4) -0.012(2) -0.006(2) 0.0070(17)
OW7 0.081(4) 0.102(4) 0.063(3) 0.024(3) 0.020(3) 0.002(3)
OW8 0.061(3) 0.046(2) 0.133(4) 0.019(3) 0.054(3) 0.013(2)
OW9 0.106(4) 0.056(3) 0.069(4) -0.008(3) -0.041(3) 0.009(3)
OW10 0.043(2) 0.045(3) 0.067(3) -0.020(2) 0.004(2) 0.002(2)
OW11 0.040(5) 0.107(8) 0.053(6) 0.016(6) 0.022(4) 0.039(5)
OW12 0.043(5) 0.056(5) 0.048(5) 0.007(4) -0.014(4) -0.012(4)

loop_
_atom_type_symbol
_atom_type_description
_atom_type_scat_dispersion_real
_atom_type_scat_dispersion_imag
_atom_type_scat_source
C C 0.0033 0.0016 'International Tables Vol C Tables 4.2.6.8 and 6.1.1.4'
H H 0.0000 0.0000 'International Tables Vol C Tables 4.2.6.8 and 6.1.1.4'
N N 0.0061 0.0033 'International Tables Vol C Tables 4.2.6.8 and 6.1.1.4'
O O 0.0106 0.0060 'International Tables Vol C Tables 4.2.6.8 and 6.1.1.4'
Cr Cr 0.3209 0.6236 'International Tables Vol C Tables 4.2.6.8 and 6.1.1.4'
Mn Mn 0.3368 0.7283 'International Tables Vol C Tables 4.2.6.8 and 6.1.1.4'
Mo Mo -1.6832 0.6857 'International Tables Vol C Tables 4.2.6.8 and 6.1.1.4'

loop_
_geom_angle_atom_site_label_1
_geom_angle_atom_site_label_2
_geom_angle_atom_site_label_3
_geom_angle
_geom_angle_site_symmetry_1
_geom_angle_site_symmetry_3
O13 Mo1 O14 105.97(17) . .
O13 Mo1 O7 95.61(16) . .
O14 Mo1 O7 101.57(15) . .
O13 Mo1 O12 100.45(16) . .
O14 Mo1 O12 97.16(15) . .
O7 Mo1 O12 150.87(13) . .
O13 Mo1 O1 158.40(15) . .
O14 Mo1 O1 94.37(14) . .
O7 Mo1 O1 72.79(12) . .
O12 Mo1 O1 83.79(12) . .
O13 Mo1 O6 89.83(15) . .
O14 Mo1 O6 162.54(14) . .
O7 Mo1 O6 83.81(12) . .
O12 Mo1 O6 72.19(12) . .
O1 Mo1 O6 71.16(11) . .
O15 Mo2 O16 105.3(2) . .
O15 Mo2 O8 101.99(17) . .
O16 Mo2 O8 96.45(17) . .
O15 Mo2 O7 97.47(17) . .
O16 Mo2 O7 100.28(17) . .
O8 Mo2 O7 149.94(13) . .
O15 Mo2 O2 91.24(16) . .
O16 Mo2 O2 161.78(17) . .
O8 Mo2 O2 72.18(12) . .
O7 Mo2 O2 84.79(13) . .
O15 Mo2 O1 158.59(16) . .
O16 Mo2 O1 94.63(16) . .
O8 Mo2 O1 83.15(12) . .
O7 Mo2 O1 70.81(12) . .
O2 Mo2 O1 70.34(10) . .
O18 Mo3 O17 105.73(18) . .
O18 Mo3 O8 99.16(16) . .
O17 Mo3 O8 102.17(16) . .
O18 Mo3 O9 100.58(16) . .
O17 Mo3 O9 92.61(15) . .
O8 Mo3 O9 151.05(13) . .
O18 Mo3 O3 91.32(15) . .
O17 Mo3 O3 158.93(15) . .
O8 Mo3 O3 86.87(13) . .
O9 Mo3 O3 71.75(12) . .
O18 Mo3 O2 160.10(15) . .
O17 Mo3 O2 93.72(15) . .
O8 Mo3 O2 72.07(12) . .
O9 Mo3 O2 82.36(12) . .
O3 Mo3 O2 70.75(11) . .
O20 Mo4 O19 104.93(17) . .
O20 Mo4 O9 101.91(16) . .
O19 Mo4 O9 96.63(16) . .
O20 Mo4 O10 97.73(16) . .
O19 Mo4 O10 100.13(15) . .
O9 Mo4 O10 149.87(13) . .
O20 Mo4 O3 91.64(14) . .
O19 Mo4 O3 161.97(15) . .
O9 Mo4 O3 72.59(12) . .
O10 Mo4 O3 84.31(12) . .
O20 Mo4 O4 159.48(14) . .
O19 Mo4 O4 93.98(14) . .
O9 Mo4 O4 83.40(12) . .
O10 Mo4 O4 70.66(12) . .
O3 Mo4 O4 70.84(11) . .
O21 Mo5 O22 105.11(17) . .
O21 Mo5 O11 99.71(16) . .
O22 Mo5 O11 99.82(15) . .
O21 Mo5 O10 94.24(16) . .
O22 Mo5 O10 102.30(15) . .
O11 Mo5 O10 149.71(13) . .
O21 Mo5 O4 159.25(14) . .
O22 Mo5 O4 93.26(14) . .
O11 Mo5 O4 86.29(13) . .
O10 Mo5 O4 72.09(12) . .
O21 Mo5 O5 91.51(14) . .
O22 Mo5 O5 162.52(14) . .
O11 Mo5 O5 71.49(12) . .
O10 Mo5 O5 81.44(12) . .
O4 Mo5 O5 71.43(10) . .
O24 Mo6 O23 105.63(19) . .
O24 Mo6 O12 96.36(15) . .
O23 Mo6 O12 101.65(16) . .
O24 Mo6 O11 102.82(16) . .
O23 Mo6 O11 95.78(15) . .
O12 Mo6 O11 149.51(13) . .
O24 Mo6 O5 91.91(15) . .
O23 Mo6 O5 160.73(15) . .
O12 Mo6 O5 83.87(12) . .
O11 Mo6 O5 72.12(12) . .
O24 Mo6 O6 159.79(15) . .
O23 Mo6 O6 93.14(15) . .
O12 Mo6 O6 72.08(12) . .
O11 Mo6 O6 82.24(12) . .
O5 Mo6 O6 70.80(10) . .
O27 Mn1 OW2 163.58(16) . .
O27 Mn1 OW1 85.72(16) . .
OW2 Mn1 OW1 88.30(16) . .
O27 Mn1 O25 95.86(15) . .
OW2 Mn1 O25 90.07(15) . .
OW1 Mn1 O25 178.36(15) . .
O27 Mn1 OW3 106.20(17) . .
OW2 Mn1 OW3 88.66(16) . .
OW1 Mn1 OW3 86.57(16) . .
O25 Mn1 OW3 93.35(15) . .
OW5 Mn2 OW5 180.0 3 .
OW5 Mn2 O14 90.41(14) 3 3
OW5 Mn2 O14 89.59(14) . 3
OW5 Mn2 O14 89.59(14) 3 .
OW5 Mn2 O14 90.41(14) . .
O14 Mn2 O14 180.00 3 .
OW5 Mn2 OW4 88.39(17) 3 .
OW5 Mn2 OW4 91.61(17) . .
O14 Mn2 OW4 91.23(14) 3 .
O14 Mn2 OW4 88.77(14) . .
OW5 Mn2 OW4 91.61(17) 3 3
OW5 Mn2 OW4 88.39(17) . 3
O14 Mn2 OW4 88.77(14) 3 3
O14 Mn2 OW4 91.23(14) . 3
OW4 Mn2 OW4 180.0 . 3
O3 Cr1 O1 96.51(13) . .
O3 Cr1 O2 84.50(13) . .
O1 Cr1 O2 84.79(12) . .
O3 Cr1 O5 95.35(13) . .
O1 Cr1 O5 96.59(13) . .
O2 Cr1 O5 178.62(13) . .
O3 Cr1 O6 179.22(13) . .
O1 Cr1 O6 83.77(12) . .
O2 Cr1 O6 96.25(13) . .
O5 Cr1 O6 83.89(13) . .
O3 Cr1 O4 84.41(12) . .
O1 Cr1 O4 178.29(13) . .
O2 Cr1 O4 93.86(13) . .
O5 Cr1 O4 84.76(12) . .
O6 Cr1 O4 95.33(13) . .
Cr1 O1 Mo1 103.12(13) . .
Cr1 O1 Mo2 101.54(12) . .
Mo1 O1 Mo2 93.15(11) . .
Cr1 O2 Mo2 103.31(13) . .
Cr1 O2 Mo3 101.79(13) . .
Mo2 O2 Mo3 92.64(11) . .
Cr1 O3 Mo3 102.88(13) . .
Cr1 O3 Mo4 103.29(13) . .
Mo3 O3 Mo4 93.95(11) . .
Cr1 O4 Mo5 103.63(12) . .
Cr1 O4 Mo4 101.47(12) . .
Mo5 O4 Mo4 94.21(11) . .
Cr1 O5 Mo6 102.69(13) . .
Cr1 O5 Mo5 100.13(12) . .
Mo6 O5 Mo5 92.69(11) . .
Cr1 O6 Mo1 101.95(12) . .
Cr1 O6 Mo6 102.60(13) . .
Mo1 O6 Mo6 93.61(11) . .
Mo1 O7 Mo2 119.05(16) . .
Mo3 O8 Mo2 119.08(17) . .
Mo4 O9 Mo3 116.94(16) . .
Mo4 O10 Mo5 118.23(16) . .
Mo5 O11 Mo6 120.01(16) . .
Mo6 O12 Mo1 117.54(15) . .
Mo1 O14 Mn2 148.4(2) . .
C1 O25 Mn1 130.5(3) . .
C9 O27 Mn1 143.7(4) . .
O26 C1 O25 125.3(5) . .
O26 C1 C2 118.1(4) . .
O25 C1 C2 116.5(4) . .
C3 C2 C1 123.1(5) . .
C2 C3 C4 125.1(5) . .
C8 C4 C5 118.1(5) . .
C8 C4 C3 120.3(5) . .
C5 C4 C3 121.6(4) . .
C6 C5 C4 119.1(5) . .
N1 C6 C5 120.7(5) . .
N1 C7 C8 119.5(5) . .
C7 C8 C4 120.1(5) . .
O28 C9 O27 126.0(5) . .
O28 C9 C10 117.2(5) . .
O27 C9 C10 116.8(5) . .
C11 C10 C9 123.9(5) . .
C10 C11 C12 125.9(5) . .
C13 C12 C16 117.8(5) . .
C13 C12 C11 118.7(5) . .
C16 C12 C11 123.5(5) . .
C14 C13 C12 120.1(6) . .
N2 C14 C13 120.2(6) . .
N2 C15 C16 120.2(6) . .
C15 C16 C12 119.8(6) . .
O30 C17 O29 124.5(5) . .
O30 C17 C18 119.6(5) . .
O29 C17 C18 115.9(5) . .
C19 C18 C17 124.0(5) . .
C18 C19 C20 125.3(5) . .
C21 C20 C24 117.1(5) . .
C21 C20 C19 120.4(5) . .
C24 C20 C19 122.5(5) . .
C22 C21 C20 121.4(6) . .
N3 C22 C21 119.2(6) . .
N3 C23 C24 120.3(5) . .
C23 C24 C20 119.7(5) . .
C6 N1 C7 122.5(5) . .
C14 N2 C15 121.9(6) . .
C23 N3 C22 122.3(5) . .

loop_
_geom_bond_atom_site_label_1
_geom_bond_atom_site_label_2
_geom_bond_distance
_geom_bond_site_symmetry_2
Mo1 O13 1.687(3) .
Mo1 O14 1.727(3) .
Mo1 O7 1.921(3) .
Mo1 O12 1.949(3) .
Mo1 O1 2.254(3) .
Mo1 O6 2.276(3) .
Mo2 O15 1.697(4) .
Mo2 O16 1.702(4) .
Mo2 O8 1.931(3) .
Mo2 O7 1.939(3) .
Mo2 O2 2.278(3) .
Mo2 O1 2.326(3) .
Mo3 O18 1.704(3) .
Mo3 O17 1.708(3) .
Mo3 O8 1.909(3) .
Mo3 O9 1.979(3) .
Mo3 O3 2.267(3) .
Mo3 O2 2.299(3) .
Mo4 O20 1.705(3) .
Mo4 O19 1.713(3) .
Mo4 O9 1.918(3) .
Mo4 O10 1.934(3) .
Mo4 O3 2.276(3) .
Mo4 O4 2.308(3) .
Mo5 O21 1.709(3) .
Mo5 O22 1.715(3) .
Mo5 O11 1.909(3) .
Mo5 O10 1.946(3) .
Mo5 O4 2.236(3) .
Mo5 O5 2.344(3) .
Mo6 O24 1.699(4) .
Mo6 O23 1.703(4) .
Mo6 O12 1.942(3) .
Mo6 O11 1.956(3) .
Mo6 O5 2.283(3) .
Mo6 O6 2.287(3) .
Mn1 O27 2.051(4) .
Mn1 OW2 2.129(4) .
Mn1 OW1 2.167(4) .
Mn1 O25 2.177(4) .
Mn1 OW3 2.182(4) .
Mn2 OW5 2.133(4) 3
Mn2 OW5 2.133(4) .
Mn2 O14 2.179(3) 3
Mn2 O14 2.179(3) .
Mn2 OW4 2.213(4) .
Mn2 OW4 2.213(4) 3
Cr1 O3 1.967(3) .
Cr1 O1 1.968(3) .
Cr1 O2 1.966(3) .
Cr1 O5 1.981(3) .
Cr1 O6 1.979(3) .
Cr1 O4 1.988(3) .
O25 C1 1.274(6) .
O26 C1 1.235(6) .
O27 C9 1.247(6) .
O28 C9 1.243(7) .
O29 C17 1.256(6) .
O30 C17 1.245(6) .
C1 C2 1.502(7) .
C2 C3 1.328(7) .
C3 C4 1.463(7) .
C4 C8 1.388(7) .
C4 C5 1.397(7) .
C5 C6 1.374(7) .
C6 N1 1.324(7) .
C7 N1 1.329(7) .
C7 C8 1.380(7) .
C9 C10 1.498(7) .
C10 C11 1.312(7) .
C11 C12 1.458(7) .
C12 C13 1.387(8) .
C12 C16 1.384(8) .
C13 C14 1.368(9) .
C14 N2 1.315(9) .
C15 N2 1.338(9) .
C15 C16 1.364(8) .
C17 C18 1.498(7) .
C18 C19 1.313(7) .
C19 C20 1.470(7) .
C20 C21 1.392(8) .
C20 C24 1.392(7) .
C21 C22 1.363(8) .
C22 N3 1.336(8) .
C23 N3 1.326(7) .
C23 C24 1.380(7) .
